data_7024278
loop_
_publ_author_name
'Jana, Anukul'
'Roesky, Herbert W.'
'Schulzke, Carola'

_publ_section_title
;
 Reactivity of germanium(II) hydride with nitrous oxide, trimethylsilyl
 azide, ketones, and alkynes and the reaction of a methyl analogue with
 trimethylsilyl diazomethane.
;
_journal_issue 1
_journal_name_full 'Dalton transactions (Cambridge, England : 2003)'
_journal_page_first 132
_journal_page_last 138
_journal_paper_doi 10.1039/b914164b
_journal_volume 39
_journal_year 2010
_chemical_formula_sum 'C37 H52 Ge N2 O4'
_chemical_formula_weight 661.40
_chemical_name_systematic
;
?
;
_space_group_IT_number 14
_symmetry_cell_setting monoclinic
_symmetry_space_group_name_Hall '-P 2ybc'
_symmetry_space_group_name_H-M 'P 1 21/c 1'
_atom_sites_solution_hydrogens geom
_atom_sites_solution_primary direct
_atom_sites_solution_secondary difmap
_audit_creation_method SHELXL-97
_cell_angle_alpha 90.00
_cell_angle_beta 103.69(3)
_cell_angle_gamma 90.00
_cell_formula_units_Z 4
_cell_length_a 11.837(2)
_cell_length_b 17.042(3)
_cell_length_c 17.895(4)
_cell_measurement_reflns_used 32301
_cell_measurement_temperature 133(2)
_cell_measurement_theta_max 53.9
_cell_measurement_theta_min 3.3
_cell_volume 3507.3(12)
_computing_structure_refinement 'SHELXL-97 (Sheldrick, 1997)'
_computing_structure_solution 'SHELXS-97 (Sheldrick, 1990)'
_diffrn_ambient_temperature 133(2)
_diffrn_measured_fraction_theta_full 0.998
_diffrn_measured_fraction_theta_max 0.998
_diffrn_measurement_device_type IPDSII
_diffrn_radiation_monochromator graphite
_diffrn_radiation_source 'fine-focus sealed tube'
_diffrn_radiation_type MoK\a
_diffrn_radiation_wavelength 0.71073
_diffrn_reflns_av_R_equivalents 0.0585
_diffrn_reflns_av_sigmaI/netI 0.0410
_diffrn_reflns_limit_h_max 15
_diffrn_reflns_limit_h_min -15
_diffrn_reflns_limit_k_max 21
_diffrn_reflns_limit_k_min -21
_diffrn_reflns_limit_l_max 22
_diffrn_reflns_limit_l_min -22
_diffrn_reflns_number 31646
_diffrn_reflns_theta_full 26.96
_diffrn_reflns_theta_max 26.96
_diffrn_reflns_theta_min 1.67
_exptl_absorpt_coefficient_mu 0.913
_exptl_absorpt_correction_T_max 0.9818
_exptl_absorpt_correction_T_min 0.9312
_exptl_absorpt_correction_type numerical
_exptl_absorpt_process_details 'face indexed'
_exptl_crystal_colour yellow
_exptl_crystal_density_diffrn 1.253
_exptl_crystal_density_method 'not measured'
_exptl_crystal_description platelet
_exptl_crystal_F_000 1408
_exptl_crystal_size_max 0.38
_exptl_crystal_size_mid 0.15
_exptl_crystal_size_min 0.08
_refine_diff_density_max 0.384
_refine_diff_density_min -0.317
_refine_diff_density_rms 0.053
_refine_ls_extinction_method none
_refine_ls_goodness_of_fit_ref 1.016
_refine_ls_hydrogen_treatment constr
_refine_ls_matrix_type full
_refine_ls_number_parameters 413
_refine_ls_number_reflns 7613
_refine_ls_number_restraints 0
_refine_ls_restrained_S_all 1.016
_refine_ls_R_factor_all 0.0472
_refine_ls_R_factor_gt 0.0341
_refine_ls_shift/su_max 0.001
_refine_ls_shift/su_mean 0.000
_refine_ls_structure_factor_coef Fsqd
_refine_ls_weighting_details 'calc w=1/[\s^2^(Fo^2^)+(0.0390P)^2^+0.6460P] where P=(Fo^2^+2Fc^2^)/3'
_refine_ls_weighting_scheme calc
_refine_ls_wR_factor_gt 0.0738
_refine_ls_wR_factor_ref 0.0777
_reflns_number_gt 6308
_reflns_number_total 7613
_reflns_threshold_expression >2sigma(I)
_cod_data_source_file b914164b.txt
_cod_data_source_block ja37
_cod_original_sg_symbol_H-M P21/c
_cod_database_code 7024278

loop_
_symmetry_equiv_pos_as_xyz
'x, y, z'
'-x, y+1/2, -z+1/2'
'-x, -y, -z'
'x, -y-1/2, z-1/2'

loop_
_atom_site_label
_atom_site_type_symbol
_atom_site_fract_x
_atom_site_fract_y
_atom_site_fract_z
_atom_site_U_iso_or_equiv
_atom_site_adp_type
_atom_site_occupancy
_atom_site_symmetry_multiplicity
_atom_site_calc_flag
_atom_site_refinement_flags
Ge1 Ge 0.327252(15) 0.054995(11) 0.287037(10) 0.01617(6) Uani 1 1 d .
O1 O 0.57857(11) 0.16304(8) 0.50566(8) 0.0271(3) Uani 1 1 d .
O2 O 0.52339(13) 0.05892(8) 0.42837(8) 0.0329(3) Uani 1 1 d .
O3 O 0.22572(11) 0.27232(8) 0.29017(8) 0.0249(3) Uani 1 1 d .
O4 O 0.38223(10) 0.27425(7) 0.23904(7) 0.0217(3) Uani 1 1 d .
N1 N 0.34956(12) 0.07401(9) 0.18017(8) 0.0173(3) Uani 1 1 d .
N2 N 0.15669(12) 0.08195(9) 0.25247(8) 0.0174(3) Uani 1 1 d .
C1 C 0.7745(2) 0.11164(18) 0.53876(16) 0.0475(6) Uani 1 1 d .
H1A H 0.7655 0.0891 0.4873 0.0457(12) Uiso 1 1 calc R
H1B H 0.8289 0.0796 0.5763 0.0457(12) Uiso 1 1 calc R
H1C H 0.8048 0.1652 0.5393 0.0457(12) Uiso 1 1 calc R
C2 C 0.65959(17) 0.11324(13) 0.55907(11) 0.0304(4) Uani 1 1 d .
H2A H 0.6280 0.0593 0.5573 0.036(3) Uiso 1 1 calc R
H2B H 0.6693 0.1334 0.6121 0.036(3) Uiso 1 1 calc R
C3 C 0.51778(15) 0.12774(11) 0.44134(11) 0.0223(4) Uani 1 1 d .
C4 C 0.44758(15) 0.18699(11) 0.38976(11) 0.0214(4) Uani 1 1 d .
H4 H 0.4578 0.2405 0.4049 0.031(2) Uiso 1 1 calc R
C5 C 0.37101(14) 0.17103(10) 0.32355(10) 0.0181(3) Uani 1 1 d .
C6 C 0.31588(15) 0.24329(11) 0.28316(10) 0.0194(3) Uani 1 1 d .
C7 C 0.33728(16) 0.34539(11) 0.19754(12) 0.0252(4) Uani 1 1 d .
H7A H 0.3169 0.3844 0.2332 0.036(3) Uiso 1 1 calc R
H7B H 0.2666 0.3334 0.1571 0.036(3) Uiso 1 1 calc R
C8 C 0.43092(18) 0.37727(12) 0.16207(13) 0.0309(4) Uani 1 1 d .
H8A H 0.5005 0.3887 0.2026 0.0457(12) Uiso 1 1 calc R
H8B H 0.4034 0.4255 0.1338 0.0457(12) Uiso 1 1 calc R
H8C H 0.4499 0.3383 0.1266 0.0457(12) Uiso 1 1 calc R
C9 C 0.44453(15) 0.03314(11) 0.15789(10) 0.0198(4) Uani 1 1 d .
C10 C 0.55792(15) 0.06391(11) 0.17719(10) 0.0217(4) Uani 1 1 d .
C11 C 0.64606(16) 0.02220(13) 0.15442(12) 0.0270(4) Uani 1 1 d .
H11 H 0.7234 0.0418 0.1676 0.031(2) Uiso 1 1 calc R
C12 C 0.62317(17) -0.04636(13) 0.11341(12) 0.0295(4) Uani 1 1 d .
H12 H 0.6840 -0.0732 0.0977 0.031(2) Uiso 1 1 calc R
C13 C 0.51158(17) -0.07637(12) 0.09507(11) 0.0260(4) Uani 1 1 d .
H13 H 0.4963 -0.1235 0.0660 0.031(2) Uiso 1 1 calc R
C14 C 0.42076(16) -0.03888(11) 0.11834(11) 0.0215(4) Uani 1 1 d .
C15 C 0.58984(16) 0.13958(11) 0.22165(12) 0.0248(4) Uani 1 1 d .
H15 H 0.5174 0.1622 0.2325 0.025(3) Uiso 1 1 calc R
C16 C 0.67573(18) 0.12363(14) 0.29846(13) 0.0348(5) Uani 1 1 d .
H16A H 0.6439 0.0833 0.3267 0.0457(12) Uiso 1 1 calc R
H16B H 0.6887 0.1720 0.3289 0.0457(12) Uiso 1 1 calc R
H16C H 0.7497 0.1054 0.2891 0.0457(12) Uiso 1 1 calc R
C17 C 0.64114(19) 0.20015(13) 0.17573(14) 0.0368(5) Uani 1 1 d .
H17A H 0.7147 0.1804 0.1671 0.0457(12) Uiso 1 1 calc R
H17B H 0.6551 0.2495 0.2046 0.0457(12) Uiso 1 1 calc R
H17C H 0.5864 0.2094 0.1261 0.0457(12) Uiso 1 1 calc R
C18 C 0.30044(17) -0.07667(11) 0.10102(12) 0.0256(4) Uani 1 1 d .
H18 H 0.2654 -0.0650 0.1455 0.025(3) Uiso 1 1 calc R
C19 C 0.3059(2) -0.16602(13) 0.09395(16) 0.0422(6) Uani 1 1 d .
H19A H 0.3325 -0.1796 0.0477 0.0457(12) Uiso 1 1 calc R
H19B H 0.2284 -0.1883 0.0902 0.0457(12) Uiso 1 1 calc R
H19C H 0.3602 -0.1874 0.1394 0.0457(12) Uiso 1 1 calc R
C20 C 0.21914(19) -0.04327(14) 0.02940(14) 0.0381(5) Uani 1 1 d .
H20A H 0.2092 0.0132 0.0362 0.0457(12) Uiso 1 1 calc R
H20B H 0.1434 -0.0694 0.0210 0.0457(12) Uiso 1 1 calc R
H20C H 0.2523 -0.0520 -0.0152 0.0457(12) Uiso 1 1 calc R
C21 C 0.32616(17) 0.15432(12) 0.06338(11) 0.0255(4) Uani 1 1 d .
H21A H 0.3784 0.1992 0.0784 0.0457(12) Uiso 1 1 calc R
H21B H 0.2588 0.1704 0.0230 0.0457(12) Uiso 1 1 calc R
H21C H 0.3677 0.1121 0.0440 0.0457(12) Uiso 1 1 calc R
C22 C 0.28554(15) 0.12534(10) 0.13247(10) 0.0185(3) Uani 1 1 d .
C23 C 0.17956(15) 0.15537(11) 0.14228(10) 0.0200(3) Uani 1 1 d .
H23 H 0.1483 0.1985 0.1105 0.031(2) Uiso 1 1 calc R
C24 C 0.11421(15) 0.12908(10) 0.19364(10) 0.0187(3) Uani 1 1 d .
C25 C -0.01145(16) 0.15528(13) 0.17838(12) 0.0282(4) Uani 1 1 d .
H25A H -0.0625 0.1109 0.1588 0.0457(12) Uiso 1 1 calc R
H25B H -0.0249 0.1975 0.1401 0.0457(12) Uiso 1 1 calc R
H25C H -0.0282 0.1744 0.2263 0.0457(12) Uiso 1 1 calc R
C26 C 0.07773(14) 0.04370(11) 0.29220(10) 0.0189(3) Uani 1 1 d .
C27 C 0.02155(15) -0.02519(11) 0.26108(11) 0.0216(4) Uani 1 1 d .
C28 C -0.05874(16) -0.06018(12) 0.29695(11) 0.0256(4) Uani 1 1 d .
H28 H -0.0983 -0.1065 0.2758 0.031(2) Uiso 1 1 calc R
C29 C -0.08088(16) -0.02779(13) 0.36297(12) 0.0274(4) Uani 1 1 d .
H29 H -0.1373 -0.0509 0.3860 0.031(2) Uiso 1 1 calc R
C30 C -0.02091(16) 0.03825(11) 0.39540(11) 0.0248(4) Uani 1 1 d .
H30 H -0.0346 0.0588 0.4418 0.031(2) Uiso 1 1 calc R
C31 C 0.05941(15) 0.07532(11) 0.36117(11) 0.0205(4) Uani 1 1 d .
C32 C 0.05013(16) -0.06724(11) 0.19304(11) 0.0248(4) Uani 1 1 d .
H32 H 0.1049 -0.0334 0.1726 0.025(3) Uiso 1 1 calc R
C33 C 0.1124(2) -0.14370(13) 0.22079(14) 0.0373(5) Uani 1 1 d .
H33A H 0.1841 -0.1323 0.2596 0.0457(12) Uiso 1 1 calc R
H33B H 0.1316 -0.1711 0.1772 0.0457(12) Uiso 1 1 calc R
H33C H 0.0618 -0.1770 0.2434 0.0457(12) Uiso 1 1 calc R
C34 C -0.05717(19) -0.08166(14) 0.12784(12) 0.0344(5) Uani 1 1 d .
H34A H -0.1095 -0.1182 0.1453 0.0457(12) Uiso 1 1 calc R
H34B H -0.0333 -0.1042 0.0836 0.0457(12) Uiso 1 1 calc R
H34C H -0.0975 -0.0318 0.1128 0.0457(12) Uiso 1 1 calc R
C35 C 0.12629(17) 0.14555(11) 0.40086(11) 0.0245(4) Uani 1 1 d .
H35 H 0.1603 0.1739 0.3624 0.025(3) Uiso 1 1 calc R
C36 C 0.0490(2) 0.20327(13) 0.43195(14) 0.0373(5) Uani 1 1 d .
H36A H -0.0206 0.2151 0.3915 0.0457(12) Uiso 1 1 calc R
H36B H 0.0923 0.2518 0.4481 0.0457(12) Uiso 1 1 calc R
H36C H 0.0260 0.1798 0.4761 0.0457(12) Uiso 1 1 calc R
C37 C 0.22657(18) 0.11750(14) 0.46624(12) 0.0310(4) Uani 1 1 d .
H37A H 0.1951 0.0902 0.5051 0.0457(12) Uiso 1 1 calc R
H37B H 0.2725 0.1628 0.4898 0.0457(12) Uiso 1 1 calc R
H37C H 0.2763 0.0815 0.4456 0.0457(12) Uiso 1 1 calc R

loop_
_atom_site_aniso_label
_atom_site_aniso_U_11
_atom_site_aniso_U_22
_atom_site_aniso_U_33
_atom_site_aniso_U_23
_atom_site_aniso_U_13
_atom_site_aniso_U_12
Ge1 0.01528(9) 0.01592(9) 0.01730(9) 0.00242(7) 0.00385(6) 0.00128(7)
O1 0.0279(7) 0.0262(7) 0.0227(7) -0.0013(6) -0.0029(5) 0.0032(6)
O2 0.0372(8) 0.0204(7) 0.0338(8) -0.0003(6) -0.0059(6) 0.0034(6)
O3 0.0229(6) 0.0219(7) 0.0322(7) 0.0030(5) 0.0113(5) 0.0039(5)
O4 0.0203(6) 0.0189(6) 0.0271(7) 0.0057(5) 0.0079(5) 0.0025(5)
N1 0.0168(6) 0.0183(7) 0.0180(7) 0.0005(6) 0.0065(5) 0.0011(6)
N2 0.0151(6) 0.0182(7) 0.0195(7) 0.0010(6) 0.0051(5) -0.0004(6)
C1 0.0319(11) 0.0596(17) 0.0490(15) 0.0153(13) 0.0053(10) 0.0121(12)
C2 0.0306(10) 0.0336(11) 0.0220(10) 0.0021(8) -0.0036(8) 0.0070(9)
C3 0.0193(8) 0.0246(10) 0.0225(9) 0.0015(7) 0.0042(7) -0.0015(7)
C4 0.0218(8) 0.0174(9) 0.0246(9) 0.0009(7) 0.0047(7) 0.0007(7)
C5 0.0163(8) 0.0184(8) 0.0214(9) 0.0009(7) 0.0077(7) -0.0002(7)
C6 0.0195(8) 0.0185(8) 0.0199(8) -0.0018(7) 0.0038(6) -0.0027(7)
C7 0.0256(9) 0.0195(9) 0.0305(10) 0.0065(8) 0.0064(8) 0.0040(8)
C8 0.0349(10) 0.0248(10) 0.0342(11) 0.0059(8) 0.0106(9) -0.0034(9)
C9 0.0219(8) 0.0212(9) 0.0184(8) 0.0033(7) 0.0091(7) 0.0045(7)
C10 0.0214(8) 0.0230(9) 0.0218(9) 0.0024(7) 0.0073(7) 0.0025(7)
C11 0.0205(9) 0.0320(10) 0.0304(10) -0.0025(8) 0.0099(8) 0.0024(8)
C12 0.0274(9) 0.0316(11) 0.0336(11) -0.0010(9) 0.0152(8) 0.0080(8)
C13 0.0312(10) 0.0220(10) 0.0286(10) -0.0012(7) 0.0143(8) 0.0042(8)
C14 0.0234(9) 0.0204(9) 0.0225(9) 0.0027(7) 0.0093(7) 0.0026(7)
C15 0.0187(8) 0.0247(10) 0.0320(10) -0.0034(8) 0.0079(7) 0.0008(7)
C16 0.0318(10) 0.0353(12) 0.0350(12) -0.0079(9) 0.0034(9) 0.0020(9)
C17 0.0305(10) 0.0303(11) 0.0508(14) 0.0033(10) 0.0118(10) -0.0030(9)
C18 0.0275(9) 0.0216(9) 0.0319(10) -0.0045(8) 0.0149(8) -0.0019(8)
C19 0.0439(12) 0.0254(11) 0.0631(16) -0.0061(11) 0.0240(12) -0.0059(10)
C20 0.0313(10) 0.0397(13) 0.0419(13) -0.0035(10) 0.0058(9) -0.0080(10)
C21 0.0281(9) 0.0268(10) 0.0238(9) 0.0064(8) 0.0108(7) 0.0043(8)
C22 0.0203(8) 0.0168(8) 0.0179(8) -0.0001(7) 0.0036(6) -0.0007(7)
C23 0.0206(8) 0.0186(9) 0.0203(8) 0.0042(7) 0.0038(7) 0.0036(7)
C24 0.0171(8) 0.0177(8) 0.0205(8) -0.0012(7) 0.0029(6) 0.0018(7)
C25 0.0194(8) 0.0329(11) 0.0324(11) 0.0068(9) 0.0064(7) 0.0071(8)
C26 0.0138(7) 0.0218(9) 0.0214(8) 0.0034(7) 0.0049(6) 0.0007(7)
C27 0.0169(8) 0.0240(9) 0.0244(9) 0.0012(7) 0.0056(7) -0.0002(7)
C28 0.0208(8) 0.0252(10) 0.0318(10) -0.0008(8) 0.0078(7) -0.0065(8)
C29 0.0224(9) 0.0314(10) 0.0315(10) 0.0034(8) 0.0121(8) -0.0052(8)
C30 0.0245(9) 0.0271(10) 0.0248(9) 0.0013(7) 0.0097(7) 0.0012(8)
C31 0.0194(8) 0.0194(9) 0.0230(9) 0.0026(7) 0.0056(7) 0.0017(7)
C32 0.0203(8) 0.0261(10) 0.0291(10) -0.0045(8) 0.0083(7) -0.0060(8)
C33 0.0399(12) 0.0336(12) 0.0393(12) -0.0020(10) 0.0110(10) 0.0061(10)
C34 0.0334(10) 0.0410(12) 0.0270(11) -0.0039(9) 0.0033(8) -0.0035(9)
C35 0.0295(9) 0.0232(10) 0.0229(9) -0.0005(7) 0.0106(8) -0.0026(8)
C36 0.0430(12) 0.0271(11) 0.0448(13) -0.0063(10) 0.0165(10) 0.0007(10)
C37 0.0315(10) 0.0364(12) 0.0247(10) -0.0003(9) 0.0056(8) -0.0080(9)

loop_
_atom_type_symbol
_atom_type_description
_atom_type_scat_dispersion_real
_atom_type_scat_dispersion_imag
_atom_type_scat_source
C C 0.0033 0.0016 'International Tables Vol C Tables 4.2.6.8 and 6.1.1.4'
H H 0.0000 0.0000 'International Tables Vol C Tables 4.2.6.8 and 6.1.1.4'
N N 0.0061 0.0033 'International Tables Vol C Tables 4.2.6.8 and 6.1.1.4'
O O 0.0106 0.0060 'International Tables Vol C Tables 4.2.6.8 and 6.1.1.4'
Ge Ge 0.1547 1.8001 'International Tables Vol C Tables 4.2.6.8 and 6.1.1.4'

loop_
_geom_angle_atom_site_label_1
_geom_angle_atom_site_label_2
_geom_angle_atom_site_label_3
_geom_angle
N1 Ge1 N2 91.07(6)
N1 Ge1 C5 93.75(6)
N2 Ge1 C5 92.07(6)
C3 O1 C2 115.88(15)
C6 O4 C7 115.61(13)
C22 N1 C9 119.97(14)
C22 N1 Ge1 122.17(11)
C9 N1 Ge1 117.73(11)
C24 N2 C26 119.52(14)
C24 N2 Ge1 123.03(12)
C26 N2 Ge1 117.35(11)
O1 C2 C1 110.38(18)
O2 C3 O1 123.99(18)
O2 C3 C4 126.40(18)
O1 C3 C4 109.59(16)
C5 C4 C3 125.10(17)
C4 C5 C6 112.75(16)
C4 C5 Ge1 122.03(14)
C6 C5 Ge1 125.08(12)
O3 C6 O4 123.51(17)
O3 C6 C5 125.52(16)
O4 C6 C5 110.94(14)
O4 C7 C8 107.43(15)
C10 C9 C14 120.87(16)
C10 C9 N1 120.56(16)
C14 C9 N1 118.56(15)
C11 C10 C9 118.22(17)
C11 C10 C15 118.31(16)
C9 C10 C15 123.46(16)
C12 C11 C10 121.42(18)
C11 C12 C13 119.93(17)
C12 C13 C14 121.34(18)
C13 C14 C9 118.11(17)
C13 C14 C18 119.59(17)
C9 C14 C18 122.30(15)
C10 C15 C16 110.55(17)
C10 C15 C17 111.91(17)
C16 C15 C17 109.80(17)
C20 C18 C14 112.80(16)
C20 C18 C19 109.48(19)
C14 C18 C19 112.40(17)
N1 C22 C23 123.43(16)
N1 C22 C21 119.84(15)
C23 C22 C21 116.73(16)
C22 C23 C24 127.68(17)
N2 C24 C23 123.23(16)
N2 C24 C25 119.58(16)
C23 C24 C25 117.17(16)
C27 C26 C31 120.83(16)
C27 C26 N2 118.78(15)
C31 C26 N2 120.39(16)
C26 C27 C28 119.05(17)
C26 C27 C32 122.71(15)
C28 C27 C32 118.09(17)
C29 C28 C27 120.51(18)
C30 C29 C28 120.05(17)
C29 C30 C31 121.24(18)
C30 C31 C26 118.19(17)
C30 C31 C35 119.04(16)
C26 C31 C35 122.73(15)
C27 C32 C33 108.98(17)
C27 C32 C34 112.68(16)
C33 C32 C34 111.27(18)
C31 C35 C37 109.62(16)
C31 C35 C36 112.71(16)
C37 C35 C36 110.10(17)

loop_
_geom_bond_atom_site_label_1
_geom_bond_atom_site_label_2
_geom_bond_distance
Ge1 N1 2.0177(15)
Ge1 N2 2.0197(15)
Ge1 C5 2.1083(18)
O1 C3 1.346(2)
O1 C2 1.456(2)
O2 C3 1.200(2)
O3 C6 1.209(2)
O4 C6 1.346(2)
O4 C7 1.455(2)
N1 C22 1.327(2)
N1 C9 1.456(2)
N2 C24 1.325(2)
N2 C26 1.455(2)
C1 C2 1.489(3)
C3 C4 1.483(3)
C4 C5 1.338(3)
C5 C6 1.497(2)
C7 C8 1.503(3)
C9 C10 1.406(3)
C9 C14 1.411(3)
C10 C11 1.400(3)
C10 C15 1.515(3)
C11 C12 1.372(3)
C12 C13 1.382(3)
C13 C14 1.396(2)
C14 C18 1.527(3)
C15 C16 1.528(3)
C15 C17 1.532(3)
C18 C20 1.519(3)
C18 C19 1.531(3)
C21 C22 1.512(2)
C22 C23 1.404(2)
C23 C24 1.407(2)
C24 C25 1.515(2)
C26 C27 1.398(3)
C26 C31 1.410(3)
C27 C28 1.400(2)
C27 C32 1.518(3)
C28 C29 1.384(3)
C29 C30 1.383(3)
C30 C31 1.398(3)
C31 C35 1.516(3)
C32 C33 1.522(3)
C32 C34 1.528(3)
C35 C37 1.533(3)
C35 C36 1.534(3)
